data_7014901
loop_
_publ_author_name
'Jones, Roderick C.'
'Chojnacka, Maja W.'
'Quail, J. Wilson'
'Gardiner, Michael G.'
'Decken, Andreas'
'Yates, Brian F.'
'Gossage, Robert A.'

_publ_section_title
;
 Oxazoles revisited: On the nature of binding of benzoxazole and
 2-methylbenzoxazole with the zinc and palladium halides.
;
_journal_issue 7
_journal_name_full 'Dalton transactions (Cambridge, England : 2003)'
_journal_page_first 1594
_journal_page_last 1600
_journal_paper_doi 10.1039/c0dt01266a
_journal_volume 40
_journal_year 2011
_chemical_formula_moiety 'C16 H14 Cl2 N2 O2 Pd'
_chemical_formula_sum 'C16 H14 Cl2 N2 O2 Pd'
_chemical_formula_weight 443.59
_chemical_name_systematic
;
?
;
_space_group_IT_number 14
_symmetry_cell_setting monoclinic
_symmetry_space_group_name_Hall '-P 2ybc'
_symmetry_space_group_name_H-M 'P 1 21/c 1'
_atom_sites_solution_hydrogens geom
_atom_sites_solution_primary direct
_atom_sites_solution_secondary difmap
_audit_creation_method SHELXL-97
_cell_angle_alpha 90.00
_cell_angle_beta 118.100(3)
_cell_angle_gamma 90.00
_cell_formula_units_Z 2
_cell_length_a 9.5706(5)
_cell_length_b 6.5091(4)
_cell_length_c 14.8273(8)
_cell_measurement_reflns_used 2020
_cell_measurement_temperature 173(2)
_cell_measurement_theta_max 27.485
_cell_measurement_theta_min 0.998
_cell_volume 814.80(8)
_computing_cell_refinement 'HKL Scalepack (Otwinowski & Minor 1997)'
_computing_data_collection 'Collect (Nonius BV, 1998)'
_computing_data_reduction 'HKL Denzo and Scalepack (Otwinowski & Minor 1997)'
_computing_molecular_graphics 'Ortep-3 for Windows (Farrugia, 1997)'
_computing_publication_material 'SHELXL-97 (Sheldrick, 1997)'
_computing_structure_refinement 'SHELXL-97 (Sheldrick, 1997)'
_computing_structure_solution 'SHELXS-97 (Sheldrick, 1990)'
_diffrn_ambient_temperature 173(2)
_diffrn_detector_area_resol_mean 9
_diffrn_measured_fraction_theta_full 0.996
_diffrn_measured_fraction_theta_max 0.996
_diffrn_measurement_device 'Nonius KappaCCD'
_diffrn_measurement_method '\f scans and \w scans with \k offsets'
_diffrn_radiation_monochromator 'horizonally mounted graphite crystal'
_diffrn_radiation_source 'fine-focus sealed tube'
_diffrn_radiation_type MoK\a
_diffrn_radiation_wavelength 0.71073
_diffrn_reflns_av_R_equivalents 0.0594
_diffrn_reflns_av_sigmaI/netI 0.0355
_diffrn_reflns_limit_h_max 12
_diffrn_reflns_limit_h_min -12
_diffrn_reflns_limit_k_max 8
_diffrn_reflns_limit_k_min -8
_diffrn_reflns_limit_l_max 19
_diffrn_reflns_limit_l_min -19
_diffrn_reflns_number 10937
_diffrn_reflns_theta_full 27.48
_diffrn_reflns_theta_max 27.48
_diffrn_reflns_theta_min 2.91
_diffrn_standards_decay_% 0
_diffrn_standards_interval_count 0
_diffrn_standards_interval_time 0
_diffrn_standards_number 0
_exptl_absorpt_coefficient_mu 1.476
_exptl_absorpt_correction_T_max 0.957
_exptl_absorpt_correction_T_min 0.774
_exptl_absorpt_correction_type psi-scan
_exptl_absorpt_process_details 'Shelxtl 6.10 (Bruker-AXS, 2000)'
_exptl_crystal_colour yellow
_exptl_crystal_density_diffrn 1.808
_exptl_crystal_density_method 'not measured'
_exptl_crystal_description plate
_exptl_crystal_F_000 440
_exptl_crystal_size_max 0.15
_exptl_crystal_size_mid 0.15
_exptl_crystal_size_min 0.03
_refine_diff_density_max 0.478
_refine_diff_density_min -0.645
_refine_diff_density_rms 0.099
_refine_ls_extinction_coef 0.0093(11)
_refine_ls_extinction_expression Fc^*^=kFc[1+0.001xFc^2^\l^3^/sin(2\q)]^-1/4^
_refine_ls_extinction_method SHELXL
_refine_ls_goodness_of_fit_ref 1.026
_refine_ls_hydrogen_treatment constr
_refine_ls_matrix_type full
_refine_ls_number_parameters 108
_refine_ls_number_reflns 1859
_refine_ls_number_restraints 0
_refine_ls_restrained_S_all 1.026
_refine_ls_R_factor_all 0.0448
_refine_ls_R_factor_gt 0.0317
_refine_ls_shift/su_max 0.000
_refine_ls_shift/su_mean 0.000
_refine_ls_structure_factor_coef Fsqd
_refine_ls_weighting_details 'calc w=1/[\s^2^(Fo^2^)+(0.0376P)^2^+0.7648P] where P=(Fo^2^+2Fc^2^)/3'
_refine_ls_weighting_scheme calc
_refine_ls_wR_factor_gt 0.0727
_refine_ls_wR_factor_ref 0.0788
_reflns_number_gt 1493
_reflns_number_total 1859
_reflns_threshold_expression >2\s(I)
_cod_data_source_file C0DT01266A.TXT
_cod_data_source_block 1071
_cod_original_sg_symbol_H-M 'P 21/c'
_cod_database_code 7014901

loop_
_symmetry_equiv_pos_as_xyz
'x, y, z'
'-x, y+1/2, -z+1/2'
'-x, -y, -z'
'x, -y-1/2, z-1/2'

loop_
_atom_site_label
_atom_site_type_symbol
_atom_site_fract_x
_atom_site_fract_y
_atom_site_fract_z
_atom_site_U_iso_or_equiv
_atom_site_adp_type
_atom_site_occupancy
_atom_site_symmetry_multiplicity
_atom_site_calc_flag
_atom_site_refinement_flags
_atom_site_disorder_assembly
_atom_site_disorder_group
Pd1 Pd 0.0000 1.0000 0.0000 0.02017(13) Uani 1 2 d S . .
Cl1 Cl 0.06544(9) 0.97014(14) 0.16894(6) 0.0328(2) Uani 1 1 d . . .
O1 O 0.3834(3) 0.6517(4) 0.02524(18) 0.0317(5) Uani 1 1 d . . .
N1 N 0.2074(3) 0.8705(4) 0.02772(18) 0.0223(5) Uani 1 1 d . . .
C1 C 0.3587(3) 0.9577(5) 0.0860(2) 0.0246(7) Uani 1 1 d . . .
C2 C 0.4081(4) 1.1424(5) 0.1378(3) 0.0306(7) Uani 1 1 d . . .
H2 H 0.3353 1.2385 0.1403 0.037 Uiso 1 1 calc R . .
C3 C 0.5696(4) 1.1788(6) 0.1858(3) 0.0366(8) Uani 1 1 d . . .
H3 H 0.6087 1.3042 0.2217 0.044 Uiso 1 1 calc R . .
C4 C 0.6768(4) 1.0367(6) 0.1829(3) 0.0403(9) Uani 1 1 d . . .
H4 H 0.7867 1.0681 0.2173 0.048 Uiso 1 1 calc R . .
C5 C 0.6282(4) 0.8532(6) 0.1320(3) 0.0379(9) Uani 1 1 d . . .
H5 H 0.7008 0.7560 0.1300 0.045 Uiso 1 1 calc R . .
C6 C 0.4662(4) 0.8192(5) 0.0836(2) 0.0291(7) Uani 1 1 d . . .
C7 C 0.2286(4) 0.6960(5) -0.0065(2) 0.0260(7) Uani 1 1 d . . .
C8 C 0.1094(4) 0.5457(5) -0.0734(3) 0.0354(8) Uani 1 1 d . . .
H8A H 0.0042 0.5885 -0.0846 0.053 Uiso 1 1 calc R . .
H8B H 0.1345 0.4101 -0.0408 0.053 Uiso 1 1 calc R . .
H8C H 0.1103 0.5387 -0.1391 0.053 Uiso 1 1 calc R . .

loop_
_atom_site_aniso_label
_atom_site_aniso_U_11
_atom_site_aniso_U_22
_atom_site_aniso_U_33
_atom_site_aniso_U_23
_atom_site_aniso_U_13
_atom_site_aniso_U_12
Pd1 0.01689(18) 0.0241(2) 0.01927(19) -0.00185(13) 0.00834(13) 0.00163(13)
Cl1 0.0283(4) 0.0508(6) 0.0199(4) 0.0024(3) 0.0118(3) 0.0089(3)
O1 0.0288(12) 0.0332(13) 0.0373(12) 0.0006(10) 0.0191(10) 0.0103(10)
N1 0.0203(13) 0.0253(13) 0.0209(12) -0.0011(10) 0.0092(10) 0.0034(10)
C1 0.0175(14) 0.0363(19) 0.0208(14) 0.0032(12) 0.0096(12) 0.0033(12)
C2 0.0258(16) 0.0368(19) 0.0315(17) -0.0035(14) 0.0154(14) -0.0005(14)
C3 0.0299(18) 0.050(2) 0.0293(17) -0.0079(16) 0.0138(15) -0.0091(16)
C4 0.0188(16) 0.066(3) 0.0323(18) 0.0034(17) 0.0085(14) -0.0022(16)
C5 0.0234(17) 0.056(2) 0.0372(19) 0.0107(17) 0.0166(15) 0.0137(16)
C6 0.0291(17) 0.0319(18) 0.0302(17) 0.0027(14) 0.0170(14) 0.0043(13)
C7 0.0274(16) 0.0285(16) 0.0253(15) 0.0025(13) 0.0149(13) 0.0067(13)
C8 0.039(2) 0.0327(19) 0.0367(19) -0.0068(14) 0.0199(16) 0.0012(14)

loop_
_atom_type_symbol
_atom_type_description
_atom_type_scat_dispersion_real
_atom_type_scat_dispersion_imag
_atom_type_scat_source
C C 0.0033 0.0016 'International Tables Vol C Tables 4.2.6.8 and 6.1.1.4'
H H 0.0000 0.0000 'International Tables Vol C Tables 4.2.6.8 and 6.1.1.4'
Cl Cl 0.1484 0.1585 'International Tables Vol C Tables 4.2.6.8 and 6.1.1.4'
N N 0.0061 0.0033 'International Tables Vol C Tables 4.2.6.8 and 6.1.1.4'
O O 0.0106 0.0060 'International Tables Vol C Tables 4.2.6.8 and 6.1.1.4'
Pd Pd -0.9988 1.0072 'International Tables Vol C Tables 4.2.6.8 and 6.1.1.4'

loop_
_geom_angle_atom_site_label_1
_geom_angle_atom_site_label_2
_geom_angle_atom_site_label_3
_geom_angle
_geom_angle_site_symmetry_1
_geom_angle_site_symmetry_3
_geom_angle_publ_flag
N1 Pd1 N1 180.0 3_575 . ?
N1 Pd1 Cl1 89.66(7) 3_575 . ?
N1 Pd1 Cl1 90.34(7) . . ?
N1 Pd1 Cl1 90.34(7) 3_575 3_575 ?
N1 Pd1 Cl1 89.66(7) . 3_575 ?
Cl1 Pd1 Cl1 180.0 . 3_575 ?
C7 O1 C6 105.0(2) . . ?
C7 N1 C1 106.7(2) . . ?
C7 N1 Pd1 127.4(2) . . ?
C1 N1 Pd1 125.9(2) . . ?
C6 C1 C2 121.1(3) . . ?
C6 C1 N1 106.5(3) . . ?
C2 C1 N1 132.3(3) . . ?
C3 C2 C1 116.1(3) . . ?
C2 C3 C4 122.0(3) . . ?
C5 C4 C3 122.0(3) . . ?
C4 C5 C6 115.5(3) . . ?
C1 C6 O1 108.4(3) . . ?
C1 C6 C5 123.2(3) . . ?
O1 C6 C5 128.4(3) . . ?
N1 C7 O1 113.3(3) . . ?
N1 C7 C8 129.0(3) . . ?
O1 C7 C8 117.7(3) . . ?

loop_
_geom_bond_atom_site_label_1
_geom_bond_atom_site_label_2
_geom_bond_distance
_geom_bond_site_symmetry_2
_geom_bond_publ_flag
Pd1 N1 2.013(2) 3_575 ?
Pd1 N1 2.013(2) . ?
Pd1 Cl1 2.2862(7) . ?
Pd1 Cl1 2.2862(7) 3_575 ?
O1 C7 1.357(4) . ?
O1 C6 1.385(4) . ?
N1 C7 1.298(4) . ?
N1 C1 1.409(4) . ?
C1 C6 1.381(4) . ?
C1 C2 1.385(4) . ?
C2 C3 1.384(5) . ?
C3 C4 1.397(5) . ?
C4 C5 1.372(5) . ?
C5 C6 1.386(5) . ?
C7 C8 1.475(5) . ?

loop_
_geom_torsion_atom_site_label_1
_geom_torsion_atom_site_label_2
_geom_torsion_atom_site_label_3
_geom_torsion_atom_site_label_4
_geom_torsion
_geom_torsion_site_symmetry_1
_geom_torsion_site_symmetry_2
_geom_torsion_site_symmetry_3
_geom_torsion_site_symmetry_4
_geom_torsion_publ_flag
Cl1 Pd1 N1 C7 115.1(3) . . . . ?
Cl1 Pd1 N1 C7 -64.9(3) 3_575 . . . ?
Cl1 Pd1 N1 C1 -67.3(2) . . . . ?
Cl1 Pd1 N1 C1 112.7(2) 3_575 . . . ?
C7 N1 C1 C6 -0.9(3) . . . . ?
Pd1 N1 C1 C6 -179.0(2) . . . . ?
C7 N1 C1 C2 178.1(3) . . . . ?
Pd1 N1 C1 C2 0.1(5) . . . . ?
C6 C1 C2 C3 0.4(5) . . . . ?
N1 C1 C2 C3 -178.6(3) . . . . ?
C1 C2 C3 C4 -0.6(5) . . . . ?
C2 C3 C4 C5 0.3(6) . . . . ?
C3 C4 C5 C6 0.2(5) . . . . ?
C2 C1 C6 O1 -179.0(3) . . . . ?
N1 C1 C6 O1 0.2(3) . . . . ?
C2 C1 C6 C5 0.2(5) . . . . ?
N1 C1 C6 C5 179.3(3) . . . . ?
C7 O1 C6 C1 0.7(3) . . . . ?
C7 O1 C6 C5 -178.5(3) . . . . ?
C4 C5 C6 C1 -0.4(5) . . . . ?
C4 C5 C6 O1 178.6(3) . . . . ?
C1 N1 C7 O1 1.4(4) . . . . ?
Pd1 N1 C7 O1 179.41(19) . . . . ?
C1 N1 C7 C8 -178.4(3) . . . . ?
Pd1 N1 C7 C8 -0.4(5) . . . . ?
C6 O1 C7 N1 -1.3(3) . . . . ?
C6 O1 C7 C8 178.5(3) . . . . ?
